data_4023990
loop_
_publ_author_name
'Zhidong Ma'
'Cynthia S. Day'
'Ulrich Bierbach'

_publ_contact_author_address
; 
Department of Chemistry 
Wake Forest University
Winston-Salem, N.C. 27109
U.S.A.
;
_publ_contact_author_email bierbau@wfu.edu
_publ_contact_author_fax '336 758 4656'
_publ_contact_author_name 'Ulrich Bierbach'
_publ_contact_author_phone '336 758 3507'
_publ_section_title
;
 Unexpected Reactivity of the 9-Aminoacridine Chromophore
 in Guanidylation Reactions
;
_journal_name_full 'Journal of Organic Chemistry'
_journal_page_first 5387
_journal_page_last 5390
_journal_paper_doi 10.1021/jo0705972
_journal_volume 72
_journal_year 2007
_chemical_formula_sum 'C18 H19 Cl N4'
_chemical_formula_weight 326.82
_chemical_name_systematic
; 
 ? 
;
_space_group_IT_number 61
_symmetry_cell_setting orthorhombic
_symmetry_space_group_name_Hall '-P 2ac 2ab'
_symmetry_space_group_name_H-M 'P b c a'
_atom_sites_solution_hydrogens geom
_atom_sites_solution_primary direct
_atom_sites_solution_secondary difmap
_audit_creation_method SHELXTL-PC
_cell_angle_alpha 90.00
_cell_angle_beta 90.00
_cell_angle_gamma 90.00
_cell_formula_units_Z 8
_cell_length_a 11.5196(15)
_cell_length_b 11.3782(16)
_cell_length_c 23.977(3)
_cell_measurement_reflns_used 2779
_cell_measurement_temperature 193(2)
_cell_measurement_theta_max 26.080
_cell_measurement_theta_min 2.452
_cell_volume 3142.7(7)
_computing_cell_refinement 'Bruker SMART'
_computing_data_collection 'Bruker SMART'
_computing_data_reduction 'Bruker SAINT'
_computing_molecular_graphics 'Bruker SHELXTL'
_computing_publication_material 'Bruker SHELXTL'
_computing_structure_refinement 'Bruker SHELXTL'
_computing_structure_solution 'Bruker SHELXTL '
_diffrn_ambient_temperature 193(2)
_diffrn_measured_fraction_theta_full 1.000
_diffrn_measured_fraction_theta_max 1.000
_diffrn_measurement_device_type 'Bruker APEX CCD area detector'
_diffrn_measurement_method 'phi and omega scans'
_diffrn_radiation_monochromator graphite
_diffrn_radiation_source 'fine-focus sealed tube'
_diffrn_radiation_type MoK\a
_diffrn_radiation_wavelength 0.71073
_diffrn_reflns_av_R_equivalents 0.0882
_diffrn_reflns_av_sigmaI/netI 0.0672
_diffrn_reflns_limit_h_max 14
_diffrn_reflns_limit_h_min -9
_diffrn_reflns_limit_k_max 12
_diffrn_reflns_limit_k_min -14
_diffrn_reflns_limit_l_max 29
_diffrn_reflns_limit_l_min -29
_diffrn_reflns_number 17327
_diffrn_reflns_theta_full 26.40
_diffrn_reflns_theta_max 26.40
_diffrn_reflns_theta_min 1.70
_diffrn_standards_decay_% 0
_exptl_absorpt_coefficient_mu 0.248
_exptl_absorpt_correction_T_max 0.9780
_exptl_absorpt_correction_T_min 0.8922
_exptl_absorpt_correction_type none
_exptl_crystal_colour pale-yellow
_exptl_crystal_density_diffrn 1.382
_exptl_crystal_density_method 'not measured'
_exptl_crystal_description gem
_exptl_crystal_F_000 1376
_exptl_crystal_size_max 0.47
_exptl_crystal_size_mid 0.10
_exptl_crystal_size_min 0.09
_refine_diff_density_max 0.253
_refine_diff_density_min -0.237
_refine_diff_density_rms 0.056
_refine_ls_extinction_method none
_refine_ls_goodness_of_fit_ref 0.910
_refine_ls_hydrogen_treatment mixed
_refine_ls_matrix_type full
_refine_ls_number_parameters 214
_refine_ls_number_reflns 3223
_refine_ls_number_restraints 0
_refine_ls_restrained_S_all 0.910
_refine_ls_R_factor_all 0.0666
_refine_ls_R_factor_gt 0.0448
_refine_ls_shift/su_max 0.001
_refine_ls_shift/su_mean 0.000
_refine_ls_structure_factor_coef Fsqd
_refine_ls_weighting_details 'calc w=1/[\s^2^(Fo^2^)+(0.0545P)^2^+0.0000P] where P=(Fo^2^+2Fc^2^)/3'
_refine_ls_weighting_scheme calc
_refine_ls_wR_factor_gt 0.1016
_refine_ls_wR_factor_ref 0.1086
_reflns_number_gt 2221
_reflns_number_total 3223
_reflns_threshold_expression >2sigma(I)
_cod_data_source_file jo0705972si20070322_112421.cif
_cod_data_source_block a95g
_cod_depositor_comments
;
The following automatic conversions were performed:
'_symmetry_cell_setting' value 'Orthorhombic' changed to 'orthorhombic'
according to '/home/saulius/struct/CIF-dictionaries/cif_core.dic'
dictionary named 'cif_core.dic' version 2.4.1 from 2010-06-29.

Automatic conversion script
Id: cif_fix_enum 1527 2010-12-29 10:47:43Z saulius 
;
_cod_database_code 4023990

loop_
_symmetry_equiv_pos_as_xyz
'x, y, z'
'-x+1/2, -y, z+1/2'
'-x, y+1/2, -z+1/2'
'x+1/2, -y+1/2, -z'
'-x, -y, -z'
'x-1/2, y, -z-1/2'
'x, -y-1/2, z-1/2'
'-x-1/2, y-1/2, z'

loop_
_atom_site_label
_atom_site_type_symbol
_atom_site_fract_x
_atom_site_fract_y
_atom_site_fract_z
_atom_site_U_iso_or_equiv
_atom_site_adp_type
_atom_site_occupancy
_atom_site_symmetry_multiplicity
_atom_site_calc_flag
_atom_site_refinement_flags
_atom_site_disorder_assembly
_atom_site_disorder_group
Cl1 Cl 0.61655(5) 0.70304(5) 0.80531(2) 0.04076(19) Uani 1 1 d . . .
N1 N 0.22502(13) 0.48693(13) 0.87091(6) 0.0242(4) Uani 1 1 d . . .
N2 N 0.05321(13) 0.67856(15) 0.99894(7) 0.0283(4) Uani 1 1 d . . .
N3 N 0.30677(13) 0.48836(14) 0.78712(7) 0.0276(4) Uani 1 1 d . . .
N4 N 0.39018(14) 0.60707(15) 0.85568(7) 0.0268(4) Uani 1 1 d . . .
H4N H 0.4461(18) 0.6317(19) 0.8319(9) 0.035(6) Uiso 1 1 d . . .
C1 C 0.16792(15) 0.55284(17) 0.91429(8) 0.0235(4) Uani 1 1 d . . .
C2 C 0.09884(15) 0.64921(17) 0.90022(8) 0.0239(4) Uani 1 1 d . . .
C3 C 0.04078(16) 0.70903(17) 0.94508(8) 0.0264(5) Uani 1 1 d . . .
C4 C 0.12078(16) 0.58565(17) 1.01125(8) 0.0261(5) Uani 1 1 d . . .
C5 C 0.17790(15) 0.51634(16) 0.96949(8) 0.0236(4) Uani 1 1 d . . .
C6 C 0.08155(16) 0.69032(18) 0.84466(8) 0.0285(5) Uani 1 1 d . . .
H6 H 0.1211 0.6530 0.8147 0.034 Uiso 1 1 calc R . .
C7 C 0.00913(17) 0.78240(18) 0.83376(9) 0.0310(5) Uani 1 1 d . . .
H7 H -0.0028 0.8075 0.7964 0.037 Uiso 1 1 calc R . .
C8 C -0.04838(19) 0.84074(19) 0.87823(10) 0.0377(5) Uani 1 1 d . . .
H8 H -0.0982 0.9051 0.8702 0.045 Uiso 1 1 calc R . .
C9 C -0.03357(17) 0.80642(18) 0.93205(9) 0.0322(5) Uani 1 1 d . . .
H9 H -0.0726 0.8470 0.9611 0.039 Uiso 1 1 calc R . .
C10 C 0.13676(17) 0.55551(19) 1.06848(8) 0.0315(5) Uani 1 1 d . . .
H10 H 0.1011 0.6017 1.0967 0.038 Uiso 1 1 calc R . .
C11 C 0.20225(18) 0.4617(2) 1.08284(9) 0.0357(5) Uani 1 1 d . . .
H11 H 0.2118 0.4427 1.1211 0.043 Uiso 1 1 calc R . .
C12 C 0.25662(17) 0.39161(18) 1.04192(9) 0.0330(5) Uani 1 1 d . . .
H12 H 0.3013 0.3254 1.0529 0.040 Uiso 1 1 calc R . .
C13 C 0.24566(17) 0.41791(17) 0.98696(9) 0.0297(5) Uani 1 1 d . . .
H13 H 0.2834 0.3704 0.9599 0.036 Uiso 1 1 calc R . .
C14 C 0.31066(16) 0.53185(16) 0.83836(8) 0.0228(4) Uani 1 1 d . . .
C15 C 0.20365(17) 0.41567(19) 0.77859(9) 0.0323(5) Uani 1 1 d . . .
H15A H 0.2242 0.3385 0.7622 0.039 Uiso 1 1 calc R . .
H15B H 0.1467 0.4554 0.7541 0.039 Uiso 1 1 calc R . .
C17 C 0.38023(17) 0.5220(2) 0.74074(8) 0.0364(5) Uani 1 1 d . . .
H17A H 0.4556 0.5486 0.7549 0.055 Uiso 1 1 calc R . .
H17B H 0.3432 0.5860 0.7199 0.055 Uiso 1 1 calc R . .
H17C H 0.3915 0.4544 0.7161 0.055 Uiso 1 1 calc R . .
C16 C 0.15673(18) 0.4020(2) 0.83745(9) 0.0354(5) Uani 1 1 d . . .
H16A H 0.0729 0.4210 0.8389 0.042 Uiso 1 1 calc R . .
H16B H 0.1684 0.3208 0.8512 0.042 Uiso 1 1 calc R . .
C18 C 0.41684(17) 0.6316(2) 0.91414(8) 0.0327(5) Uani 1 1 d . . .
H18A H 0.4931 0.6694 0.9168 0.049 Uiso 1 1 calc R . .
H18B H 0.4177 0.5579 0.9352 0.049 Uiso 1 1 calc R . .
H18C H 0.3576 0.6841 0.9296 0.049 Uiso 1 1 calc R . .

loop_
_atom_site_aniso_label
_atom_site_aniso_U_11
_atom_site_aniso_U_22
_atom_site_aniso_U_33
_atom_site_aniso_U_23
_atom_site_aniso_U_13
_atom_site_aniso_U_12
Cl1 0.0361(3) 0.0497(4) 0.0364(3) 0.0051(3) 0.0031(2) -0.0105(3)
N1 0.0234(9) 0.0242(9) 0.0252(9) -0.0049(7) 0.0034(7) -0.0021(7)
N2 0.0253(9) 0.0297(10) 0.0297(10) -0.0048(8) 0.0042(7) -0.0010(8)
N3 0.0271(9) 0.0312(10) 0.0244(9) -0.0056(8) 0.0030(7) -0.0026(8)
N4 0.0249(9) 0.0290(10) 0.0265(9) -0.0045(8) 0.0027(8) -0.0055(8)
C1 0.0182(10) 0.0239(11) 0.0284(11) -0.0059(9) 0.0031(8) -0.0030(8)
C2 0.0200(10) 0.0246(10) 0.0271(10) -0.0028(9) 0.0003(8) -0.0041(8)
C3 0.0215(10) 0.0262(11) 0.0316(11) -0.0030(9) 0.0012(8) -0.0029(9)
C4 0.0226(10) 0.0266(11) 0.0292(11) -0.0028(9) 0.0021(8) -0.0054(9)
C5 0.0204(10) 0.0236(11) 0.0267(11) -0.0017(9) 0.0018(8) -0.0033(8)
C6 0.0261(10) 0.0299(12) 0.0294(11) -0.0026(9) 0.0021(8) -0.0017(9)
C7 0.0296(11) 0.0299(13) 0.0336(12) 0.0024(10) -0.0008(9) -0.0008(9)
C8 0.0353(12) 0.0285(12) 0.0493(14) 0.0013(11) -0.0012(10) 0.0069(10)
C9 0.0300(12) 0.0293(12) 0.0372(13) -0.0041(10) 0.0034(9) 0.0027(9)
C10 0.0303(11) 0.0365(13) 0.0276(11) -0.0051(10) 0.0083(9) -0.0036(10)
C11 0.0368(12) 0.0437(14) 0.0267(12) 0.0048(10) -0.0010(9) -0.0090(11)
C12 0.0297(11) 0.0307(12) 0.0385(13) 0.0062(10) -0.0029(10) -0.0002(9)
C13 0.0271(11) 0.0285(12) 0.0334(12) -0.0013(9) 0.0029(9) 0.0006(9)
C14 0.0230(10) 0.0212(10) 0.0240(10) -0.0004(8) -0.0009(8) 0.0047(8)
C15 0.0256(11) 0.0351(13) 0.0364(12) -0.0112(10) -0.0017(9) -0.0012(9)
C17 0.0369(12) 0.0458(14) 0.0265(11) -0.0036(10) 0.0064(9) -0.0030(11)
C16 0.0361(12) 0.0312(13) 0.0389(13) -0.0119(10) 0.0021(10) -0.0104(10)
C18 0.0311(11) 0.0374(12) 0.0296(11) -0.0058(10) -0.0025(9) -0.0075(10)

loop_
_atom_type_symbol
_atom_type_description
_atom_type_scat_dispersion_real
_atom_type_scat_dispersion_imag
_atom_type_scat_source
C C 0.0033 0.0016 'International Tables Vol C Tables 4.2.6.8 and 6.1.1.4'
H H 0.0000 0.0000 'International Tables Vol C Tables 4.2.6.8 and 6.1.1.4'
N N 0.0061 0.0033 'International Tables Vol C Tables 4.2.6.8 and 6.1.1.4'
Cl Cl 0.1484 0.1585 'International Tables Vol C Tables 4.2.6.8 and 6.1.1.4'

loop_
_geom_angle_atom_site_label_1
_geom_angle_atom_site_label_2
_geom_angle_atom_site_label_3
_geom_angle
_geom_angle_site_symmetry_1
_geom_angle_site_symmetry_3
_geom_angle_publ_flag
C14 N1 C1 123.40(16) . . ?
C14 N1 C16 108.66(16) . . ?
C1 N1 C16 119.19(15) . . ?
C3 N2 C4 118.33(17) . . ?
C14 N3 C17 126.36(17) . . ?
C14 N3 C15 111.62(16) . . ?
C17 N3 C15 121.13(16) . . ?
C14 N4 C18 124.82(17) . . ?
C14 N4 H4N 119.8(14) . . ?
C18 N4 H4N 113.3(14) . . ?
C5 C1 C2 120.74(17) . . ?
C5 C1 N1 119.56(17) . . ?
C2 C1 N1 119.64(17) . . ?
C1 C2 C6 124.26(18) . . ?
C1 C2 C3 117.14(17) . . ?
C6 C2 C3 118.60(18) . . ?
N2 C3 C9 118.14(18) . . ?
N2 C3 C2 123.15(18) . . ?
C9 C3 C2 118.70(18) . . ?
N2 C4 C10 118.32(18) . . ?
N2 C4 C5 122.98(18) . . ?
C10 C4 C5 118.70(18) . . ?
C1 C5 C13 123.92(17) . . ?
C1 C5 C4 117.51(17) . . ?
C13 C5 C4 118.50(18) . . ?
C7 C6 C2 121.08(19) . . ?
C7 C6 H6 119.5 . . ?
C2 C6 H6 119.5 . . ?
C6 C7 C8 120.0(2) . . ?
C6 C7 H7 120.0 . . ?
C8 C7 H7 120.0 . . ?
C9 C8 C7 121.3(2) . . ?
C9 C8 H8 119.3 . . ?
C7 C8 H8 119.3 . . ?
C8 C9 C3 120.24(19) . . ?
C8 C9 H9 119.9 . . ?
C3 C9 H9 119.9 . . ?
C11 C10 C4 120.45(19) . . ?
C11 C10 H10 119.8 . . ?
C4 C10 H10 119.8 . . ?
C10 C11 C12 121.1(2) . . ?
C10 C11 H11 119.4 . . ?
C12 C11 H11 119.4 . . ?
C13 C12 C11 120.6(2) . . ?
C13 C12 H12 119.7 . . ?
C11 C12 H12 119.7 . . ?
C12 C13 C5 120.57(19) . . ?
C12 C13 H13 119.7 . . ?
C5 C13 H13 119.7 . . ?
N4 C14 N3 123.84(18) . . ?
N4 C14 N1 124.56(18) . . ?
N3 C14 N1 111.57(17) . . ?
N3 C15 C16 102.55(16) . . ?
N3 C15 H15A 111.3 . . ?
C16 C15 H15A 111.3 . . ?
N3 C15 H15B 111.3 . . ?
C16 C15 H15B 111.3 . . ?
H15A C15 H15B 109.2 . . ?
N3 C17 H17A 109.5 . . ?
N3 C17 H17B 109.5 . . ?
H17A C17 H17B 109.5 . . ?
N3 C17 H17C 109.5 . . ?
H17A C17 H17C 109.5 . . ?
H17B C17 H17C 109.5 . . ?
N1 C16 C15 104.31(16) . . ?
N1 C16 H16A 110.9 . . ?
C15 C16 H16A 110.9 . . ?
N1 C16 H16B 110.9 . . ?
C15 C16 H16B 110.9 . . ?
H16A C16 H16B 108.9 . . ?
N4 C18 H18A 109.5 . . ?
N4 C18 H18B 109.5 . . ?
H18A C18 H18B 109.5 . . ?
N4 C18 H18C 109.5 . . ?
H18A C18 H18C 109.5 . . ?
H18B C18 H18C 109.5 . . ?

loop_
_geom_bond_atom_site_label_1
_geom_bond_atom_site_label_2
_geom_bond_distance
_geom_bond_site_symmetry_2
_geom_bond_publ_flag
N1 C14 1.358(2) . ?
N1 C1 1.441(2) . ?
N1 C16 1.482(2) . ?
N2 C3 1.345(2) . ?
N2 C4 1.346(2) . ?
N3 C14 1.325(2) . ?
N3 C17 1.449(2) . ?
N3 C15 1.462(2) . ?
N4 C14 1.321(2) . ?
N4 C18 1.462(2) . ?
N4 H4N 0.90(2) . ?
C1 C5 1.392(3) . ?
C1 C2 1.396(3) . ?
C2 C6 1.426(3) . ?
C2 C3 1.438(3) . ?
C3 C9 1.435(3) . ?
C4 C10 1.426(3) . ?
C4 C5 1.434(3) . ?
C5 C13 1.428(3) . ?
C6 C7 1.365(3) . ?
C6 H6 0.9500 . ?
C7 C8 1.420(3) . ?
C7 H7 0.9500 . ?
C8 C9 1.359(3) . ?
C8 H8 0.9500 . ?
C9 H9 0.9500 . ?
C10 C11 1.352(3) . ?
C10 H10 0.9500 . ?
C11 C12 1.411(3) . ?
C11 H11 0.9500 . ?
C12 C13 1.357(3) . ?
C12 H12 0.9500 . ?
C13 H13 0.9500 . ?
C15 C16 1.519(3) . ?
C15 H15A 0.9900 . ?
C15 H15B 0.9900 . ?
C17 H17A 0.9800 . ?
C17 H17B 0.9800 . ?
C17 H17C 0.9800 . ?
C16 H16A 0.9900 . ?
C16 H16B 0.9900 . ?
C18 H18A 0.9800 . ?
C18 H18B 0.9800 . ?
C18 H18C 0.9800 . ?

loop_
_geom_hbond_atom_site_label_D
_geom_hbond_atom_site_label_H
_geom_hbond_atom_site_label_A
_geom_hbond_distance_DH
_geom_hbond_distance_HA
_geom_hbond_distance_DA
_geom_hbond_angle_DHA
_geom_hbond_site_symmetry_A
N4 H4N Cl1 0.90(2) 2.22(2) 3.0742(18) 157.7(18) .

loop_
_geom_torsion_atom_site_label_1
_geom_torsion_atom_site_label_2
_geom_torsion_atom_site_label_3
_geom_torsion_atom_site_label_4
_geom_torsion
_geom_torsion_site_symmetry_1
_geom_torsion_site_symmetry_2
_geom_torsion_site_symmetry_3
_geom_torsion_site_symmetry_4
_geom_torsion_publ_flag
C14 N1 C1 C5 -116.8(2) . . . . ?
C16 N1 C1 C5 99.4(2) . . . . ?
C14 N1 C1 C2 66.2(2) . . . . ?
C16 N1 C1 C2 -77.6(2) . . . . ?
C5 C1 C2 C6 -178.28(18) . . . . ?
N1 C1 C2 C6 -1.3(3) . . . . ?
C5 C1 C2 C3 0.9(3) . . . . ?
N1 C1 C2 C3 177.85(16) . . . . ?
C4 N2 C3 C9 178.53(17) . . . . ?
C4 N2 C3 C2 -1.8(3) . . . . ?
C1 C2 C3 N2 2.1(3) . . . . ?
C6 C2 C3 N2 -178.65(17) . . . . ?
C1 C2 C3 C9 -178.26(17) . . . . ?
C6 C2 C3 C9 1.0(3) . . . . ?
C3 N2 C4 C10 178.14(17) . . . . ?
C3 N2 C4 C5 -1.4(3) . . . . ?
C2 C1 C5 C13 179.21(17) . . . . ?
N1 C1 C5 C13 2.2(3) . . . . ?
C2 C1 C5 C4 -3.8(3) . . . . ?
N1 C1 C5 C4 179.21(16) . . . . ?
N2 C4 C5 C1 4.2(3) . . . . ?
C10 C4 C5 C1 -175.31(17) . . . . ?
N2 C4 C5 C13 -178.64(17) . . . . ?
C10 C4 C5 C13 1.8(3) . . . . ?
C1 C2 C6 C7 177.41(18) . . . . ?
C3 C2 C6 C7 -1.8(3) . . . . ?
C2 C6 C7 C8 1.5(3) . . . . ?
C6 C7 C8 C9 -0.4(3) . . . . ?
C7 C8 C9 C3 -0.4(3) . . . . ?
N2 C3 C9 C8 179.70(19) . . . . ?
C2 C3 C9 C8 0.1(3) . . . . ?
N2 C4 C10 C11 178.86(18) . . . . ?
C5 C4 C10 C11 -1.6(3) . . . . ?
C4 C10 C11 C12 0.2(3) . . . . ?
C10 C11 C12 C13 0.9(3) . . . . ?
C11 C12 C13 C5 -0.6(3) . . . . ?
C1 C5 C13 C12 176.19(18) . . . . ?
C4 C5 C13 C12 -0.7(3) . . . . ?
C18 N4 C14 N3 -162.24(19) . . . . ?
C18 N4 C14 N1 15.8(3) . . . . ?
C17 N3 C14 N4 -5.7(3) . . . . ?
C15 N3 C14 N4 -174.93(18) . . . . ?
C17 N3 C14 N1 175.98(18) . . . . ?
C15 N3 C14 N1 6.8(2) . . . . ?
C1 N1 C14 N4 35.5(3) . . . . ?
C16 N1 C14 N4 -177.44(19) . . . . ?
C1 N1 C14 N3 -146.25(17) . . . . ?
C16 N1 C14 N3 0.8(2) . . . . ?
C14 N3 C15 C16 -11.0(2) . . . . ?
C17 N3 C15 C16 179.18(18) . . . . ?
C14 N1 C16 C15 -7.5(2) . . . . ?
C1 N1 C16 C15 141.17(17) . . . . ?
N3 C15 C16 N1 10.6(2) . . . . ?

loop_
_cod_related_entry_id
_cod_related_entry_database
_cod_related_entry_code
1 ChemSpider 30658820
